data_4063934
loop_
_publ_author_name
'Torvisco, Ana'
'Ruhlandt-Senge, Karin'

_publ_section_title
;
 Ligand and Coligand Effects on Ion Association in Magnesium Amides
;
_journal_issue 5
_journal_name_full Organometallics
_journal_page_first 986
_journal_paper_doi 10.1021/om101045b
_journal_volume 30
_journal_year 2011
_chemical_formula_sum 'C48 H106 Mg N11 O3 P3 Si2'
_chemical_formula_weight 1058.84
_chemical_name_systematic
; 
 ? 
;
_space_group_IT_number 4
_symmetry_cell_setting monoclinic
_symmetry_space_group_name_Hall 'P 2yb'
_symmetry_space_group_name_H-M 'P 1 21 1'
_atom_sites_solution_hydrogens geom
_atom_sites_solution_primary direct
_atom_sites_solution_secondary difmap
_audit_creation_method SHELXL-97
_cell_angle_alpha 90.00
_cell_angle_beta 100.03(3)
_cell_angle_gamma 90.00
_cell_formula_units_Z 2
_cell_length_a 11.415(2)
_cell_length_b 21.724(4)
_cell_length_c 12.806(3)
_cell_measurement_reflns_used 6955
_cell_measurement_temperature 96(2)
_cell_measurement_theta_max 28.07
_cell_measurement_theta_min 2.61
_cell_volume 3127.1(11)
_computing_cell_refinement 'Bruker SMART'
_computing_data_collection 'Bruker SMART'
_computing_data_reduction 'Bruker SAINT'
_computing_molecular_graphics 'Bruker SHELXTL'
_computing_publication_material 'Bruker SHELXTL'
_computing_structure_refinement 'SHELXL-97 (Sheldrick, 1997)'
_computing_structure_solution 'SHELXS-97 (Sheldrick, 1990)'
_diffrn_ambient_temperature 96(2)
_diffrn_measured_fraction_theta_full 0.998
_diffrn_measured_fraction_theta_max 0.998
_diffrn_measurement_device_type 'CCD area detector'
_diffrn_measurement_method 'phi and omega scans'
_diffrn_radiation_monochromator graphite
_diffrn_radiation_source 'fine-focus sealed tube'
_diffrn_radiation_type MoK\a
_diffrn_radiation_wavelength 0.71073
_diffrn_reflns_av_R_equivalents 0.0384
_diffrn_reflns_av_sigmaI/netI 0.0581
_diffrn_reflns_limit_h_max 15
_diffrn_reflns_limit_h_min -15
_diffrn_reflns_limit_k_max 28
_diffrn_reflns_limit_k_min -28
_diffrn_reflns_limit_l_max 16
_diffrn_reflns_limit_l_min -16
_diffrn_reflns_number 24557
_diffrn_reflns_theta_full 25.00
_diffrn_reflns_theta_max 28.07
_diffrn_reflns_theta_min 2.61
_diffrn_standards_decay_% NO
_exptl_absorpt_coefficient_mu 0.188
_exptl_absorpt_correction_T_max 0.9633
_exptl_absorpt_correction_T_min 0.9456
_exptl_absorpt_correction_type multi-scan
_exptl_absorpt_process_details 'R. Blessing, Acta Cryst. (1995) A51 33-38.'
_exptl_crystal_colour colorless
_exptl_crystal_density_diffrn 1.124
_exptl_crystal_density_method 'not measured'
_exptl_crystal_description plate
_exptl_crystal_F_000 1160
_exptl_crystal_size_max 0.30
_exptl_crystal_size_mid 0.25
_exptl_crystal_size_min 0.20
_refine_diff_density_max 0.511
_refine_diff_density_min -0.243
_refine_diff_density_rms 0.070
_refine_ls_abs_structure_details 'Flack H D (1983), Acta Cryst. A39, 876-881'
_refine_ls_abs_structure_Flack 0.01(9)
_refine_ls_extinction_method none
_refine_ls_goodness_of_fit_ref 1.077
_refine_ls_hydrogen_treatment constr
_refine_ls_matrix_type full
_refine_ls_number_parameters 631
_refine_ls_number_reflns 10956
_refine_ls_number_restraints 1
_refine_ls_restrained_S_all 1.077
_refine_ls_R_factor_all 0.0653
_refine_ls_R_factor_gt 0.0570
_refine_ls_shift/su_max 0.000
_refine_ls_shift/su_mean 0.000
_refine_ls_structure_factor_coef Fsqd
_refine_ls_weighting_details 'calc w=1/[\s^2^(Fo^2^)+(0.0802P)^2^+0.0000P] where P=(Fo^2^+2Fc^2^)/3'
_refine_ls_weighting_scheme calc
_refine_ls_wR_factor_gt 0.1311
_refine_ls_wR_factor_ref 0.1354
_reflns_number_gt 9722
_reflns_number_total 10956
_reflns_threshold_expression >2sigma(I)
_cod_data_source_file om101045b_si_003.cif
_cod_data_source_block at231p21sadtest
_cod_depositor_comments
;
The following automatic conversions were performed:

'_symmetry_cell_setting' value 'Monoclinic' changed to 'monoclinic'
according to /home/saulius/struct/CIF-dictionaries/cif_core.dic
dictionary named 'cif_core.dic' version 2.4.1 from 2010-06-29.

Automatic conversion script
Id: cif_fix_values 1715 2011-07-08 13:25:40Z adriana 
;
_cod_original_cell_volume 3127.3(11)
_cod_original_sg_symbol_H-M P2(1)
_cod_database_code 4063934

loop_
_symmetry_equiv_pos_as_xyz
'x, y, z'
'-x, y+1/2, -z'

loop_
_atom_site_label
_atom_site_type_symbol
_atom_site_fract_x
_atom_site_fract_y
_atom_site_fract_z
_atom_site_U_iso_or_equiv
_atom_site_adp_type
_atom_site_occupancy
_atom_site_symmetry_multiplicity
_atom_site_calc_flag
_atom_site_refinement_flags
Mg1 Mg 0.92336(9) 0.88098(5) 0.45977(9) 0.0158(2) Uani 1 1 d .
N1 N 1.0857(2) 0.90643(13) 0.4360(2) 0.0204(6) Uani 1 1 d .
Si1 Si 1.13268(8) 0.97936(4) 0.47062(7) 0.0194(2) Uani 1 1 d .
C1 C 1.1594(3) 0.86632(17) 0.3900(3) 0.0274(9) Uani 1 1 d .
C2 C 1.1571(4) 0.8657(2) 0.2787(4) 0.0408(11) Uani 1 1 d .
C3 C 1.2307(4) 0.8267(2) 0.2353(4) 0.0539(14) Uani 1 1 d .
H3A H 1.2313 0.8284 0.1612 0.065 Uiso 1 1 calc R
C4 C 1.3024(5) 0.7860(2) 0.2961(5) 0.0595(16) Uani 1 1 d .
H4A H 1.3503 0.7585 0.2640 0.071 Uiso 1 1 calc R
C5 C 1.3063(4) 0.7844(2) 0.4036(5) 0.0496(13) Uani 1 1 d .
H5A H 1.3580 0.7560 0.4452 0.059 Uiso 1 1 calc R
C6 C 1.2353(3) 0.82383(18) 0.4539(4) 0.0349(10) Uani 1 1 d .
C7 C 1.0788(4) 0.9097(2) 0.2066(3) 0.0428(12) Uani 1 1 d .
H7A H 1.0333 0.9343 0.2520 0.051 Uiso 1 1 calc R
C8 C 1.1492(4) 0.9552(3) 0.1512(4) 0.0529(13) Uani 1 1 d .
H8A H 1.2078 0.9763 0.2041 0.079 Uiso 1 1 calc R
H8B H 1.0948 0.9855 0.1122 0.079 Uiso 1 1 calc R
H8C H 1.1903 0.9330 0.1015 0.079 Uiso 1 1 calc R
C9 C 0.9872(5) 0.8765(3) 0.1234(4) 0.0579(14) Uani 1 1 d .
H9A H 0.9420 0.8471 0.1590 0.087 Uiso 1 1 calc R
H9B H 1.0285 0.8543 0.0738 0.087 Uiso 1 1 calc R
H9C H 0.9326 0.9067 0.0845 0.087 Uiso 1 1 calc R
C10 C 1.2427(3) 0.82082(19) 0.5721(4) 0.0377(11) Uani 1 1 d .
H10A H 1.1884 0.8531 0.5925 0.045 Uiso 1 1 calc R
C11 C 1.2020(5) 0.7583(2) 0.6090(5) 0.0587(14) Uani 1 1 d .
H11A H 1.1216 0.7493 0.5713 0.088 Uiso 1 1 calc R
H11B H 1.2018 0.7598 0.6854 0.088 Uiso 1 1 calc R
H11C H 1.2567 0.7261 0.5938 0.088 Uiso 1 1 calc R
C12 C 1.3691(4) 0.8340(3) 0.6333(5) 0.0687(17) Uani 1 1 d .
H12A H 1.3969 0.8737 0.6106 0.103 Uiso 1 1 calc R
H12B H 1.4232 0.8013 0.6188 0.103 Uiso 1 1 calc R
H12C H 1.3675 0.8353 0.7096 0.103 Uiso 1 1 calc R
C13 C 1.0939(3) 0.99783(18) 0.6036(3) 0.0283(8) Uani 1 1 d .
H13A H 1.1281 0.9665 0.6551 0.042 Uiso 1 1 calc R
H13B H 1.0072 0.9983 0.5982 0.042 Uiso 1 1 calc R
H13C H 1.1262 1.0383 0.6270 0.042 Uiso 1 1 calc R
C14 C 1.2965(3) 0.9886(2) 0.4785(4) 0.0370(10) Uani 1 1 d .
H14A H 1.3382 0.9569 0.5253 0.056 Uiso 1 1 calc R
H14B H 1.3207 1.0294 0.5069 0.056 Uiso 1 1 calc R
H14C H 1.3165 0.9843 0.4075 0.056 Uiso 1 1 calc R
C15 C 1.0631(4) 1.04212(18) 0.3794(3) 0.0315(9) Uani 1 1 d .
H15A H 1.0803 1.0350 0.3080 0.047 Uiso 1 1 calc R
H15B H 1.0959 1.0820 0.4057 0.047 Uiso 1 1 calc R
H15C H 0.9768 1.0421 0.3769 0.047 Uiso 1 1 calc R
N2 N 0.4591(3) 0.56624(14) -0.0117(2) 0.0262(7) Uani 1 1 d .
Si2 Si 0.54358(11) 0.52201(5) 0.07474(9) 0.0334(3) Uani 1 1 d .
C16 C 0.4292(3) 0.62659(17) -0.0217(3) 0.0243(8) Uani 1 1 d .
C17 C 0.4901(4) 0.66796(19) -0.0817(3) 0.0325(10) Uani 1 1 d .
C18 C 0.4570(4) 0.7299(2) -0.0907(4) 0.0442(12) Uani 1 1 d .
H18A H 0.4982 0.7567 -0.1304 0.053 Uiso 1 1 calc R
C19 C 0.3663(4) 0.7537(2) -0.0438(4) 0.0451(12) Uani 1 1 d .
H19A H 0.3483 0.7964 -0.0476 0.054 Uiso 1 1 calc R
C20 C 0.3032(4) 0.71424(19) 0.0082(3) 0.0369(10) Uani 1 1 d .
H20A H 0.2387 0.7300 0.0378 0.044 Uiso 1 1 calc R
C21 C 0.3298(3) 0.65162(17) 0.0196(3) 0.0275(9) Uani 1 1 d .
C22 C 0.5871(4) 0.6438(2) -0.1363(3) 0.0410(11) Uani 1 1 d .
H22A H 0.5851 0.5978 -0.1312 0.049 Uiso 1 1 calc R
C23 C 0.7104(4) 0.6643(2) -0.0821(4) 0.0517(13) Uani 1 1 d .
H23A H 0.7215 0.6539 -0.0065 0.078 Uiso 1 1 calc R
H23B H 0.7181 0.7088 -0.0903 0.078 Uiso 1 1 calc R
H23C H 0.7709 0.6432 -0.1146 0.078 Uiso 1 1 calc R
C24 C 0.5712(5) 0.6597(4) -0.2537(4) 0.086(2) Uani 1 1 d .
H24A H 0.4921 0.6466 -0.2891 0.129 Uiso 1 1 calc R
H24B H 0.6320 0.6384 -0.2856 0.129 Uiso 1 1 calc R
H24C H 0.5793 0.7042 -0.2619 0.129 Uiso 1 1 calc R
C25 C 0.2522(4) 0.61023(18) 0.0722(3) 0.0322(9) Uani 1 1 d .
H25A H 0.2828 0.5673 0.0685 0.039 Uiso 1 1 calc R
C26 C 0.2545(5) 0.6252(3) 0.1893(4) 0.0568(14) Uani 1 1 d .
H26A H 0.3370 0.6251 0.2270 0.085 Uiso 1 1 calc R
H26B H 0.2086 0.5942 0.2204 0.085 Uiso 1 1 calc R
H26C H 0.2194 0.6659 0.1955 0.085 Uiso 1 1 calc R
C27 C 0.1217(4) 0.6106(2) 0.0150(4) 0.0388(10) Uani 1 1 d .
H27A H 0.1186 0.6012 -0.0603 0.058 Uiso 1 1 calc R
H27B H 0.0870 0.6513 0.0221 0.058 Uiso 1 1 calc R
H27C H 0.0766 0.5795 0.0468 0.058 Uiso 1 1 calc R
C28 C 0.7111(5) 0.5367(3) 0.0917(5) 0.0749(19) Uani 1 1 d .
H28A H 0.7363 0.5346 0.0225 0.112 Uiso 1 1 calc R
H28B H 0.7538 0.5055 0.1389 0.112 Uiso 1 1 calc R
H28C H 0.7292 0.5776 0.1226 0.112 Uiso 1 1 calc R
C29 C 0.5225(8) 0.4392(2) 0.0417(5) 0.085(2) Uani 1 1 d .
H29A H 0.4376 0.4291 0.0318 0.128 Uiso 1 1 calc R
H29B H 0.5660 0.4144 0.0996 0.128 Uiso 1 1 calc R
H29C H 0.5528 0.4304 -0.0239 0.128 Uiso 1 1 calc R
C30 C 0.5212(5) 0.5291(3) 0.2185(3) 0.0525(13) Uani 1 1 d .
H30A H 0.4371 0.5225 0.2224 0.079 Uiso 1 1 calc R
H30B H 0.5451 0.5704 0.2451 0.079 Uiso 1 1 calc R
H30C H 0.5699 0.4982 0.2619 0.079 Uiso 1 1 calc R
O1 O 0.8100(2) 0.94793(11) 0.4253(2) 0.0252(6) Uani 1 1 d .
P1 P 0.71711(8) 0.99304(4) 0.37866(7) 0.0193(2) Uani 1 1 d .
N3 N 0.7551(3) 1.03284(14) 0.2821(2) 0.0250(7) Uani 1 1 d .
N4 N 0.6937(3) 1.04205(16) 0.4705(3) 0.0317(8) Uani 1 1 d .
N5 N 0.5946(3) 0.95682(14) 0.3305(2) 0.0240(7) Uani 1 1 d .
C31 C 0.7544(3) 1.09981(18) 0.2733(3) 0.0314(9) Uani 1 1 d .
H31A H 0.6970 1.1123 0.2108 0.047 Uiso 1 1 calc R
H31B H 0.8340 1.1142 0.2660 0.047 Uiso 1 1 calc R
H31C H 0.7319 1.1179 0.3370 0.047 Uiso 1 1 calc R
C32 C 0.7857(4) 1.00140(19) 0.1907(3) 0.0347(9) Uani 1 1 d .
H32A H 0.8654 1.0140 0.1807 0.052 Uiso 1 1 calc R
H32B H 0.7278 1.0121 0.1275 0.052 Uiso 1 1 calc R
H32C H 0.7844 0.9568 0.2021 0.052 Uiso 1 1 calc R
C33 C 0.7954(4) 1.0722(3) 0.5371(4) 0.0630(17) Uani 1 1 d .
H33A H 0.7824 1.1168 0.5367 0.094 Uiso 1 1 calc R
H33B H 0.8682 1.0631 0.5091 0.094 Uiso 1 1 calc R
H33C H 0.8035 1.0567 0.6099 0.094 Uiso 1 1 calc R
C34 C 0.5817(4) 1.0603(2) 0.4935(4) 0.0471(12) Uani 1 1 d .
H34A H 0.5732 1.1050 0.4857 0.071 Uiso 1 1 calc R
H34B H 0.5764 1.0486 0.5664 0.071 Uiso 1 1 calc R
H34C H 0.5181 1.0399 0.4443 0.071 Uiso 1 1 calc R
C35 C 0.5562(3) 0.90250(18) 0.3839(3) 0.0321(9) Uani 1 1 d .
H35A H 0.5347 0.8694 0.3321 0.048 Uiso 1 1 calc R
H35B H 0.4870 0.9132 0.4161 0.048 Uiso 1 1 calc R
H35C H 0.6212 0.8886 0.4393 0.048 Uiso 1 1 calc R
C36 C 0.5036(3) 0.9820(2) 0.2467(3) 0.0345(9) Uani 1 1 d .
H36A H 0.4706 0.9488 0.1985 0.052 Uiso 1 1 calc R
H36B H 0.5394 1.0133 0.2070 0.052 Uiso 1 1 calc R
H36C H 0.4400 1.0007 0.2784 0.052 Uiso 1 1 calc R
O2 O 0.9176(2) 0.85770(11) 0.60661(19) 0.0219(5) Uani 1 1 d .
P2 P 0.91282(8) 0.84829(4) 0.72093(7) 0.0218(2) Uani 1 1 d .
N6 N 1.0045(3) 0.88874(15) 0.8075(3) 0.0299(7) Uani 1 1 d .
N7 N 0.7778(3) 0.86482(16) 0.7387(3) 0.0319(8) Uani 1 1 d .
N8 N 0.9490(3) 0.77759(15) 0.7546(3) 0.0308(8) Uani 1 1 d .
C37 C 1.1331(3) 0.8773(2) 0.8246(3) 0.0366(10) Uani 1 1 d .
H37A H 1.1661 0.8815 0.9002 0.055 Uiso 1 1 calc R
H37B H 1.1713 0.9071 0.7840 0.055 Uiso 1 1 calc R
H37C H 1.1480 0.8355 0.8011 0.055 Uiso 1 1 calc R
C38 C 0.9745(4) 0.94937(19) 0.8426(3) 0.0328(9) Uani 1 1 d .
H38A H 1.0066 0.9541 0.9183 0.049 Uiso 1 1 calc R
H38B H 0.8878 0.9540 0.8310 0.049 Uiso 1 1 calc R
H38C H 1.0088 0.9809 0.8023 0.049 Uiso 1 1 calc R
C39 C 0.7395(5) 0.8504(3) 0.8391(4) 0.0554(13) Uani 1 1 d .
H39A H 0.6556 0.8381 0.8254 0.083 Uiso 1 1 calc R
H39B H 0.7492 0.8869 0.8849 0.083 Uiso 1 1 calc R
H39C H 0.7880 0.8167 0.8744 0.083 Uiso 1 1 calc R
C40 C 0.7051(4) 0.9108(2) 0.6756(4) 0.0472(12) Uani 1 1 d .
H40A H 0.6243 0.8948 0.6536 0.071 Uiso 1 1 calc R
H40B H 0.7396 0.9205 0.6126 0.071 Uiso 1 1 calc R
H40C H 0.7023 0.9482 0.7179 0.071 Uiso 1 1 calc R
C41 C 0.9936(4) 0.7562(2) 0.8638(3) 0.0398(11) Uani 1 1 d .
H41A H 1.0680 0.7334 0.8653 0.060 Uiso 1 1 calc R
H41B H 0.9343 0.7292 0.8871 0.060 Uiso 1 1 calc R
H41C H 1.0082 0.7918 0.9113 0.060 Uiso 1 1 calc R
C42 C 0.9142(4) 0.72669(18) 0.6810(3) 0.0344(10) Uani 1 1 d .
H42A H 0.9804 0.6975 0.6852 0.052 Uiso 1 1 calc R
H42B H 0.8941 0.7427 0.6085 0.052 Uiso 1 1 calc R
H42C H 0.8449 0.7057 0.6998 0.052 Uiso 1 1 calc R
O3 O 0.8429(2) 0.81416(12) 0.3749(2) 0.0271(6) Uani 1 1 d .
P3 P 0.78981(8) 0.75463(4) 0.33246(7) 0.0215(2) Uani 1 1 d .
N9 N 0.8837(3) 0.70639(16) 0.2938(3) 0.0349(8) Uani 1 1 d .
N10 N 0.7377(3) 0.71773(14) 0.4266(3) 0.0292(7) Uani 1 1 d .
N11 N 0.6821(3) 0.76817(14) 0.2332(2) 0.0252(7) Uani 1 1 d .
C43 C 0.9879(4) 0.6868(3) 0.3696(4) 0.0550(14) Uani 1 1 d .
H43A H 1.0117 0.6454 0.3509 0.082 Uiso 1 1 calc R
H43B H 0.9683 0.6861 0.4411 0.082 Uiso 1 1 calc R
H43C H 1.0535 0.7156 0.3676 0.082 Uiso 1 1 calc R
C44 C 0.9056(5) 0.7050(3) 0.1848(4) 0.0609(15) Uani 1 1 d .
H44A H 0.9257 0.6629 0.1666 0.091 Uiso 1 1 calc R
H44B H 0.9718 0.7326 0.1782 0.091 Uiso 1 1 calc R
H44C H 0.8339 0.7185 0.1366 0.091 Uiso 1 1 calc R
C45 C 0.6624(4) 0.7519(2) 0.4874(3) 0.0364(10) Uani 1 1 d .
H45A H 0.6566 0.7292 0.5525 0.055 Uiso 1 1 calc R
H45B H 0.5829 0.7568 0.4448 0.055 Uiso 1 1 calc R
H45C H 0.6973 0.7925 0.5057 0.055 Uiso 1 1 calc R
C46 C 0.7141(5) 0.6515(2) 0.4269(4) 0.0473(12) Uani 1 1 d .
H46A H 0.7321 0.6359 0.4998 0.071 Uiso 1 1 calc R
H46B H 0.7641 0.6303 0.3834 0.071 Uiso 1 1 calc R
H46C H 0.6301 0.6438 0.3979 0.071 Uiso 1 1 calc R
C47 C 0.6741(5) 0.8239(2) 0.1692(4) 0.0498(12) Uani 1 1 d .
H47A H 0.5907 0.8366 0.1507 0.075 Uiso 1 1 calc R
H47B H 0.7059 0.8158 0.1042 0.075 Uiso 1 1 calc R
H47C H 0.7204 0.8567 0.2095 0.075 Uiso 1 1 calc R
C48 C 0.6009(4) 0.7188(2) 0.1883(4) 0.0486(12) Uani 1 1 d .
H48A H 0.5186 0.7331 0.1813 0.073 Uiso 1 1 calc R
H48B H 0.6124 0.6829 0.2353 0.073 Uiso 1 1 calc R
H48C H 0.6176 0.7073 0.1183 0.073 Uiso 1 1 calc R

loop_
_atom_site_aniso_label
_atom_site_aniso_U_11
_atom_site_aniso_U_22
_atom_site_aniso_U_33
_atom_site_aniso_U_23
_atom_site_aniso_U_13
_atom_site_aniso_U_12
Mg1 0.0140(5) 0.0152(6) 0.0176(6) 0.0005(5) 0.0010(4) -0.0008(5)
N1 0.0166(14) 0.0191(15) 0.0269(17) -0.0034(13) 0.0078(12) -0.0030(12)
Si1 0.0174(5) 0.0205(5) 0.0206(5) -0.0031(4) 0.0044(4) -0.0032(4)
C1 0.0220(18) 0.021(2) 0.041(2) -0.0123(16) 0.0119(16) -0.0078(15)
C2 0.037(2) 0.046(3) 0.044(3) -0.023(2) 0.019(2) -0.009(2)
C3 0.051(3) 0.057(3) 0.058(3) -0.026(3) 0.021(3) 0.004(3)
C4 0.056(3) 0.050(3) 0.081(4) -0.039(3) 0.036(3) -0.002(3)
C5 0.030(2) 0.033(2) 0.086(4) -0.016(2) 0.014(2) 0.001(2)
C6 0.026(2) 0.022(2) 0.058(3) -0.0103(19) 0.0126(19) -0.0045(17)
C7 0.039(2) 0.069(3) 0.022(2) -0.015(2) 0.0101(19) -0.008(2)
C8 0.047(3) 0.077(4) 0.035(3) -0.006(2) 0.009(2) -0.013(3)
C9 0.055(3) 0.080(4) 0.040(3) -0.016(3) 0.013(2) -0.014(3)
C10 0.022(2) 0.027(2) 0.061(3) 0.004(2) -0.0031(19) 0.0060(17)
C11 0.053(3) 0.044(3) 0.080(4) -0.001(3) 0.016(3) -0.011(3)
C12 0.043(3) 0.075(4) 0.077(4) 0.022(3) -0.020(3) -0.019(3)
C13 0.039(2) 0.025(2) 0.0226(19) -0.0064(15) 0.0119(16) -0.0031(17)
C14 0.0216(19) 0.030(2) 0.059(3) -0.019(2) 0.0080(18) -0.0086(18)
C15 0.034(2) 0.023(2) 0.033(2) 0.0013(17) -0.0039(17) -0.0026(17)
N2 0.0329(18) 0.0256(17) 0.0221(16) -0.0045(13) 0.0102(14) -0.0075(14)
Si2 0.0529(7) 0.0190(5) 0.0291(6) 0.0012(5) 0.0094(5) 0.0000(5)
C16 0.031(2) 0.027(2) 0.0125(17) -0.0010(15) -0.0056(15) -0.0076(16)
C17 0.035(2) 0.036(2) 0.021(2) 0.0043(17) -0.0091(17) -0.0180(19)
C18 0.041(3) 0.042(3) 0.042(3) 0.019(2) -0.015(2) -0.023(2)
C19 0.042(3) 0.022(2) 0.060(3) 0.016(2) -0.020(2) -0.006(2)
C20 0.035(2) 0.032(2) 0.038(2) 0.0003(19) -0.0120(18) 0.0045(19)
C21 0.031(2) 0.024(2) 0.023(2) -0.0042(16) -0.0087(16) -0.0044(16)
C22 0.045(3) 0.046(3) 0.033(2) 0.002(2) 0.009(2) -0.023(2)
C23 0.041(3) 0.052(3) 0.057(3) 0.001(2) -0.006(2) -0.006(2)
C24 0.048(3) 0.173(8) 0.037(3) 0.017(4) 0.009(2) -0.015(4)
C25 0.042(2) 0.026(2) 0.031(2) -0.0018(17) 0.0141(19) 0.0062(18)
C26 0.080(4) 0.060(3) 0.035(3) -0.002(2) 0.020(3) -0.003(3)
C27 0.041(2) 0.035(2) 0.045(3) -0.003(2) 0.022(2) 0.002(2)
C28 0.054(3) 0.081(5) 0.090(5) 0.043(4) 0.013(3) 0.022(3)
C29 0.168(7) 0.028(3) 0.053(4) 0.006(2) 0.001(4) -0.009(4)
C30 0.071(3) 0.058(3) 0.026(2) -0.001(2) 0.004(2) 0.000(3)
O1 0.0230(13) 0.0251(14) 0.0270(14) 0.0050(11) 0.0029(11) 0.0014(11)
P1 0.0192(4) 0.0188(5) 0.0190(4) 0.0026(4) 0.0006(3) 0.0032(4)
N3 0.0288(17) 0.0211(17) 0.0244(17) -0.0011(13) 0.0024(13) -0.0025(13)
N4 0.0264(17) 0.037(2) 0.0311(19) -0.0095(15) 0.0026(14) 0.0027(15)
N5 0.0234(16) 0.0235(16) 0.0242(17) 0.0064(13) 0.0018(13) 0.0025(13)
C31 0.031(2) 0.022(2) 0.039(2) 0.0114(17) -0.0003(18) -0.0014(17)
C32 0.042(2) 0.035(2) 0.029(2) 0.0005(17) 0.0110(18) -0.0104(19)
C33 0.039(3) 0.081(4) 0.061(3) -0.046(3) -0.012(2) 0.016(3)
C34 0.035(2) 0.051(3) 0.059(3) -0.025(2) 0.020(2) -0.011(2)
C35 0.027(2) 0.027(2) 0.042(2) 0.0113(18) 0.0031(18) -0.0003(17)
C36 0.0224(18) 0.047(3) 0.032(2) 0.011(2) -0.0011(16) -0.0029(19)
O2 0.0216(12) 0.0185(13) 0.0244(13) 0.0020(10) 0.0004(10) -0.0021(10)
P2 0.0221(5) 0.0222(5) 0.0196(5) 0.0026(4) -0.0007(4) -0.0043(4)
N6 0.0379(18) 0.0237(17) 0.0271(18) 0.0001(14) 0.0026(14) -0.0032(15)
N7 0.0268(16) 0.037(2) 0.0324(19) 0.0050(15) 0.0078(14) -0.0042(15)
N8 0.0344(18) 0.0271(18) 0.0266(18) 0.0044(14) -0.0069(14) -0.0065(15)
C37 0.030(2) 0.039(2) 0.035(2) 0.0024(19) -0.0085(17) -0.0106(19)
C38 0.043(2) 0.034(2) 0.021(2) -0.0025(17) 0.0062(17) -0.0085(19)
C39 0.051(3) 0.067(3) 0.055(3) 0.008(3) 0.028(2) -0.004(3)
C40 0.026(2) 0.071(3) 0.044(3) 0.001(2) 0.006(2) 0.015(2)
C41 0.048(3) 0.036(2) 0.030(2) 0.019(2) -0.0086(19) -0.007(2)
C42 0.040(2) 0.022(2) 0.038(2) 0.0047(17) -0.0024(19) -0.0039(18)
O3 0.0252(13) 0.0289(15) 0.0267(15) -0.0085(11) 0.0031(11) -0.0077(11)
P3 0.0178(4) 0.0194(5) 0.0250(5) -0.0064(4) -0.0034(4) 0.0016(4)
N9 0.0259(17) 0.035(2) 0.041(2) -0.0119(16) 0.0003(15) 0.0080(15)
N10 0.0241(16) 0.0217(17) 0.0374(19) 0.0004(14) -0.0068(14) 0.0021(13)
N11 0.0230(15) 0.0235(18) 0.0268(17) -0.0060(13) -0.0021(13) -0.0006(13)
C43 0.041(3) 0.056(3) 0.062(3) -0.014(3) -0.008(2) 0.024(2)
C44 0.044(3) 0.077(4) 0.062(3) -0.025(3) 0.008(2) 0.021(3)
C45 0.033(2) 0.039(2) 0.037(2) 0.010(2) 0.0049(18) 0.004(2)
C46 0.052(3) 0.028(2) 0.059(3) 0.008(2) 0.004(2) -0.012(2)
C47 0.063(3) 0.044(3) 0.036(3) 0.009(2) -0.009(2) -0.003(2)
C48 0.040(3) 0.047(3) 0.049(3) -0.002(2) -0.017(2) -0.011(2)

loop_
_atom_type_symbol
_atom_type_description
_atom_type_scat_dispersion_real
_atom_type_scat_dispersion_imag
_atom_type_scat_source
C C 0.0033 0.0016 'International Tables Vol C Tables 4.2.6.8 and 6.1.1.4'
H H 0.0000 0.0000 'International Tables Vol C Tables 4.2.6.8 and 6.1.1.4'
N N 0.0061 0.0033 'International Tables Vol C Tables 4.2.6.8 and 6.1.1.4'
O O 0.0106 0.0060 'International Tables Vol C Tables 4.2.6.8 and 6.1.1.4'
Mg Mg 0.0486 0.0363 'International Tables Vol C Tables 4.2.6.8 and 6.1.1.4'
Si Si 0.0817 0.0704 'International Tables Vol C Tables 4.2.6.8 and 6.1.1.4'
P P 0.1023 0.0942 'International Tables Vol C Tables 4.2.6.8 and 6.1.1.4'

loop_
_geom_angle_atom_site_label_1
_geom_angle_atom_site_label_2
_geom_angle_atom_site_label_3
_geom_angle
O3 Mg1 O1 101.56(12)
O3 Mg1 O2 104.63(11)
O1 Mg1 O2 106.20(12)
O3 Mg1 N1 118.63(12)
O1 Mg1 N1 110.76(12)
O2 Mg1 N1 113.74(12)
C1 N1 Si1 119.9(2)
C1 N1 Mg1 121.8(2)
Si1 N1 Mg1 118.25(16)
N1 Si1 C14 112.38(17)
N1 Si1 C13 108.74(16)
C14 Si1 C13 108.67(19)
N1 Si1 C15 115.62(17)
C14 Si1 C15 105.5(2)
C13 Si1 C15 105.55(18)
N1 C1 C2 121.2(4)
N1 C1 C6 120.6(4)
C2 C1 C6 118.2(4)
C3 C2 C1 120.4(5)
C3 C2 C7 118.7(4)
C1 C2 C7 120.9(4)
C4 C3 C2 121.2(5)
C4 C3 H3A 119.4
C2 C3 H3A 119.4
C3 C4 C5 120.3(4)
C3 C4 H4A 119.8
C5 C4 H4A 119.8
C4 C5 C6 121.5(5)
C4 C5 H5A 119.2
C6 C5 H5A 119.2
C5 C6 C1 118.2(4)
C5 C6 C10 119.9(4)
C1 C6 C10 122.0(3)
C2 C7 C8 113.0(4)
C2 C7 C9 112.7(4)
C8 C7 C9 109.4(4)
C2 C7 H7A 107.1
C8 C7 H7A 107.1
C9 C7 H7A 107.1
C7 C8 H8A 109.5
C7 C8 H8B 109.5
H8A C8 H8B 109.5
C7 C8 H8C 109.5
H8A C8 H8C 109.5
H8B C8 H8C 109.5
C7 C9 H9A 109.5
C7 C9 H9B 109.5
H9A C9 H9B 109.5
C7 C9 H9C 109.5
H9A C9 H9C 109.5
H9B C9 H9C 109.5
C6 C10 C11 112.4(4)
C6 C10 C12 112.8(4)
C11 C10 C12 108.3(4)
C6 C10 H10A 107.7
C11 C10 H10A 107.7
C12 C10 H10A 107.7
C10 C11 H11A 109.5
C10 C11 H11B 109.5
H11A C11 H11B 109.5
C10 C11 H11C 109.5
H11A C11 H11C 109.5
H11B C11 H11C 109.5
C10 C12 H12A 109.5
C10 C12 H12B 109.5
H12A C12 H12B 109.5
C10 C12 H12C 109.5
H12A C12 H12C 109.5
H12B C12 H12C 109.5
Si1 C13 H13A 109.5
Si1 C13 H13B 109.5
H13A C13 H13B 109.5
Si1 C13 H13C 109.5
H13A C13 H13C 109.5
H13B C13 H13C 109.5
Si1 C14 H14A 109.5
Si1 C14 H14B 109.5
H14A C14 H14B 109.5
Si1 C14 H14C 109.5
H14A C14 H14C 109.5
H14B C14 H14C 109.5
Si1 C15 H15A 109.5
Si1 C15 H15B 109.5
H15A C15 H15B 109.5
Si1 C15 H15C 109.5
H15A C15 H15C 109.5
H15B C15 H15C 109.5
C16 N2 Si2 137.5(3)
N2 Si2 C29 112.0(3)
N2 Si2 C30 116.2(2)
C29 Si2 C30 105.4(3)
N2 Si2 C28 115.8(2)
C29 Si2 C28 106.0(3)
C30 Si2 C28 100.1(3)
N2 C16 C17 121.2(4)
N2 C16 C21 122.2(3)
C17 C16 C21 116.5(4)
C18 C17 C16 119.9(4)
C18 C17 C22 120.6(4)
C16 C17 C22 119.6(4)
C19 C18 C17 122.4(4)
C19 C18 H18A 118.8
C17 C18 H18A 118.8
C20 C19 C18 118.4(4)
C20 C19 H19A 120.8
C18 C19 H19A 120.8
C19 C20 C21 122.7(4)
C19 C20 H20A 118.6
C21 C20 H20A 118.6
C20 C21 C16 120.0(4)
C20 C21 C25 119.8(4)
C16 C21 C25 120.2(3)
C17 C22 C24 114.1(4)
C17 C22 C23 112.5(4)
C24 C22 C23 109.0(4)
C17 C22 H22A 106.9
C24 C22 H22A 106.9
C23 C22 H22A 106.9
C22 C23 H23A 109.5
C22 C23 H23B 109.5
H23A C23 H23B 109.5
C22 C23 H23C 109.5
H23A C23 H23C 109.5
H23B C23 H23C 109.5
C22 C24 H24A 109.5
C22 C24 H24B 109.5
H24A C24 H24B 109.5
C22 C24 H24C 109.5
H24A C24 H24C 109.5
H24B C24 H24C 109.5
C21 C25 C26 113.7(4)
C21 C25 C27 112.4(3)
C26 C25 C27 108.4(4)
C21 C25 H25A 107.4
C26 C25 H25A 107.4
C27 C25 H25A 107.4
C25 C26 H26A 109.5
C25 C26 H26B 109.5
H26A C26 H26B 109.5
C25 C26 H26C 109.5
H26A C26 H26C 109.5
H26B C26 H26C 109.5
C25 C27 H27A 109.5
C25 C27 H27B 109.5
H27A C27 H27B 109.5
C25 C27 H27C 109.5
H27A C27 H27C 109.5
H27B C27 H27C 109.5
Si2 C28 H28A 109.5
Si2 C28 H28B 109.5
H28A C28 H28B 109.5
Si2 C28 H28C 109.5
H28A C28 H28C 109.5
H28B C28 H28C 109.5
Si2 C29 H29A 109.5
Si2 C29 H29B 109.5
H29A C29 H29B 109.5
Si2 C29 H29C 109.5
H29A C29 H29C 109.5
H29B C29 H29C 109.5
Si2 C30 H30A 109.5
Si2 C30 H30B 109.5
H30A C30 H30B 109.5
Si2 C30 H30C 109.5
H30A C30 H30C 109.5
H30B C30 H30C 109.5
P1 O1 Mg1 168.89(18)
O1 P1 N5 109.76(15)
O1 P1 N3 112.82(16)
N5 P1 N3 107.10(16)
O1 P1 N4 109.44(16)
N5 P1 N4 110.37(17)
N3 P1 N4 107.31(17)
C32 N3 C31 113.9(3)
C32 N3 P1 119.8(3)
C31 N3 P1 126.2(3)
C34 N4 C33 113.9(3)
C34 N4 P1 126.5(3)
C33 N4 P1 119.6(3)
C36 N5 C35 114.2(3)
C36 N5 P1 123.4(3)
C35 N5 P1 121.2(3)
N3 C31 H31A 109.5
N3 C31 H31B 109.5
H31A C31 H31B 109.5
N3 C31 H31C 109.5
H31A C31 H31C 109.5
H31B C31 H31C 109.5
N3 C32 H32A 109.5
N3 C32 H32B 109.5
H32A C32 H32B 109.5
N3 C32 H32C 109.5
H32A C32 H32C 109.5
H32B C32 H32C 109.5
N4 C33 H33A 109.5
N4 C33 H33B 109.5
H33A C33 H33B 109.5
N4 C33 H33C 109.5
H33A C33 H33C 109.5
H33B C33 H33C 109.5
N4 C34 H34A 109.5
N4 C34 H34B 109.5
H34A C34 H34B 109.5
N4 C34 H34C 109.5
H34A C34 H34C 109.5
H34B C34 H34C 109.5
N5 C35 H35A 109.5
N5 C35 H35B 109.5
H35A C35 H35B 109.5
N5 C35 H35C 109.5
H35A C35 H35C 109.5
H35B C35 H35C 109.5
N5 C36 H36A 109.5
N5 C36 H36B 109.5
H36A C36 H36B 109.5
N5 C36 H36C 109.5
H36A C36 H36C 109.5
H36B C36 H36C 109.5
P2 O2 Mg1 172.93(17)
O2 P2 N8 109.79(16)
O2 P2 N7 107.67(16)
N8 P2 N7 111.81(17)
O2 P2 N6 117.54(15)
N8 P2 N6 102.94(17)
N7 P2 N6 107.09(17)
C38 N6 C37 113.1(3)
C38 N6 P2 122.5(3)
C37 N6 P2 120.9(3)
C40 N7 C39 114.0(4)
C40 N7 P2 122.3(3)
C39 N7 P2 120.6(3)
C42 N8 C41 112.5(3)
C42 N8 P2 121.0(3)
C41 N8 P2 125.2(3)
N6 C37 H37A 109.5
N6 C37 H37B 109.5
H37A C37 H37B 109.5
N6 C37 H37C 109.5
H37A C37 H37C 109.5
H37B C37 H37C 109.5
N6 C38 H38A 109.5
N6 C38 H38B 109.5
H38A C38 H38B 109.5
N6 C38 H38C 109.5
H38A C38 H38C 109.5
H38B C38 H38C 109.5
N7 C39 H39A 109.5
N7 C39 H39B 109.5
H39A C39 H39B 109.5
N7 C39 H39C 109.5
H39A C39 H39C 109.5
H39B C39 H39C 109.5
N7 C40 H40A 109.5
N7 C40 H40B 109.5
H40A C40 H40B 109.5
N7 C40 H40C 109.5
H40A C40 H40C 109.5
H40B C40 H40C 109.5
N8 C41 H41A 109.5
N8 C41 H41B 109.5
H41A C41 H41B 109.5
N8 C41 H41C 109.5
H41A C41 H41C 109.5
H41B C41 H41C 109.5
N8 C42 H42A 109.5
N8 C42 H42B 109.5
H42A C42 H42B 109.5
N8 C42 H42C 109.5
H42A C42 H42C 109.5
H42B C42 H42C 109.5
P3 O3 Mg1 166.84(19)
O3 P3 N11 109.30(16)
O3 P3 N9 114.82(16)
N11 P3 N9 108.89(17)
O3 P3 N10 109.42(16)
N11 P3 N10 109.82(16)
N9 P3 N10 104.44(18)
C44 N9 C43 111.9(4)
C44 N9 P3 122.2(3)
C43 N9 P3 119.1(3)
C45 N10 C46 111.8(4)
C45 N10 P3 117.8(3)
C46 N10 P3 124.9(3)
C47 N11 C48 114.4(3)
C47 N11 P3 123.6(3)
C48 N11 P3 120.7(3)
N9 C43 H43A 109.5
N9 C43 H43B 109.5
H43A C43 H43B 109.5
N9 C43 H43C 109.5
H43A C43 H43C 109.5
H43B C43 H43C 109.5
N9 C44 H44A 109.5
N9 C44 H44B 109.5
H44A C44 H44B 109.5
N9 C44 H44C 109.5
H44A C44 H44C 109.5
H44B C44 H44C 109.5
N10 C45 H45A 109.5
N10 C45 H45B 109.5
H45A C45 H45B 109.5
N10 C45 H45C 109.5
H45A C45 H45C 109.5
H45B C45 H45C 109.5
N10 C46 H46A 109.5
N10 C46 H46B 109.5
H46A C46 H46B 109.5
N10 C46 H46C 109.5
H46A C46 H46C 109.5
H46B C46 H46C 109.5
N11 C47 H47A 109.5
N11 C47 H47B 109.5
H47A C47 H47B 109.5
N11 C47 H47C 109.5
H47A C47 H47C 109.5
H47B C47 H47C 109.5
N11 C48 H48A 109.5
N11 C48 H48B 109.5
H48A C48 H48B 109.5
N11 C48 H48C 109.5
H48A C48 H48C 109.5
H48B C48 H48C 109.5

loop_
_geom_bond_atom_site_label_1
_geom_bond_atom_site_label_2
_geom_bond_distance
Mg1 O3 1.945(3)
Mg1 O1 1.946(3)
Mg1 O2 1.959(3)
Mg1 N1 2.007(3)
N1 C1 1.410(5)
N1 Si1 1.706(3)
Si1 C14 1.865(4)
Si1 C13 1.876(3)
Si1 C15 1.879(4)
C1 C2 1.421(6)
C1 C6 1.423(6)
C2 C3 1.376(6)
C2 C7 1.510(7)
C3 C4 1.355(8)
C3 H3A 0.9500
C4 C5 1.371(8)
C4 H4A 0.9500
C5 C6 1.410(6)
C5 H5A 0.9500
C6 C10 1.502(6)
C7 C8 1.525(7)
C7 C9 1.536(6)
C7 H7A 1.0000
C8 H8A 0.9800
C8 H8B 0.9800
C8 H8C 0.9800
C9 H9A 0.9800
C9 H9B 0.9800
C9 H9C 0.9800
C10 C11 1.536(6)
C10 C12 1.545(6)
C10 H10A 1.0000
C11 H11A 0.9800
C11 H11B 0.9800
C11 H11C 0.9800
C12 H12A 0.9800
C12 H12B 0.9800
C12 H12C 0.9800
C13 H13A 0.9800
C13 H13B 0.9800
C13 H13C 0.9800
C14 H14A 0.9800
C14 H14B 0.9800
C14 H14C 0.9800
C15 H15A 0.9800
C15 H15B 0.9800
C15 H15C 0.9800
N2 C16 1.355(5)
N2 Si2 1.645(3)
Si2 C29 1.854(5)
Si2 C30 1.909(5)
Si2 C28 1.914(6)
C16 C17 1.437(5)
C16 C21 1.440(6)
C17 C18 1.398(6)
C17 C22 1.504(6)
C18 C19 1.385(7)
C18 H18A 0.9500
C19 C20 1.365(6)
C19 H19A 0.9500
C20 C21 1.396(6)
C20 H20A 0.9500
C21 C25 1.501(6)
C22 C24 1.522(6)
C22 C23 1.524(6)
C22 H22A 1.0000
C23 H23A 0.9800
C23 H23B 0.9800
C23 H23C 0.9800
C24 H24A 0.9800
C24 H24B 0.9800
C24 H24C 0.9800
C25 C26 1.530(6)
C25 C27 1.541(6)
C25 H25A 1.0000
C26 H26A 0.9800
C26 H26B 0.9800
C26 H26C 0.9800
C27 H27A 0.9800
C27 H27B 0.9800
C27 H27C 0.9800
C28 H28A 0.9800
C28 H28B 0.9800
C28 H28C 0.9800
C29 H29A 0.9800
C29 H29B 0.9800
C29 H29C 0.9800
C30 H30A 0.9800
C30 H30B 0.9800
C30 H30C 0.9800
O1 P1 1.490(3)
P1 N5 1.629(3)
P1 N3 1.628(3)
P1 N4 1.643(3)
N3 C32 1.450(5)
N3 C31 1.459(5)
N4 C34 1.417(5)
N4 C33 1.469(5)
N5 C36 1.464(5)
N5 C35 1.469(5)
C31 H31A 0.9800
C31 H31B 0.9800
C31 H31C 0.9800
C32 H32A 0.9800
C32 H32B 0.9800
C32 H32C 0.9800
C33 H33A 0.9800
C33 H33B 0.9800
C33 H33C 0.9800
C34 H34A 0.9800
C34 H34B 0.9800
C34 H34C 0.9800
C35 H35A 0.9800
C35 H35B 0.9800
C35 H35C 0.9800
C36 H36A 0.9800
C36 H36B 0.9800
C36 H36C 0.9800
O2 P2 1.489(3)
P2 N8 1.629(3)
P2 N7 1.637(3)
P2 N6 1.641(3)
N6 C38 1.452(5)
N6 C37 1.468(5)
N7 C40 1.451(6)
N7 C39 1.462(6)
N8 C42 1.462(5)
N8 C41 1.478(5)
C37 H37A 0.9800
C37 H37B 0.9800
C37 H37C 0.9800
C38 H38A 0.9800
C38 H38B 0.9800
C38 H38C 0.9800
C39 H39A 0.9800
C39 H39B 0.9800
C39 H39C 0.9800
C40 H40A 0.9800
C40 H40B 0.9800
C40 H40C 0.9800
C41 H41A 0.9800
C41 H41B 0.9800
C41 H41C 0.9800
C42 H42A 0.9800
C42 H42B 0.9800
C42 H42C 0.9800
O3 P3 1.490(3)
P3 N11 1.634(3)
P3 N9 1.636(3)
P3 N10 1.643(4)
N9 C44 1.460(6)
N9 C43 1.461(6)
N10 C45 1.458(5)
N10 C46 1.465(5)
N11 C47 1.455(5)
N11 C48 1.468(5)
C43 H43A 0.9800
C43 H43B 0.9800
C43 H43C 0.9800
C44 H44A 0.9800
C44 H44B 0.9800
C44 H44C 0.9800
C45 H45A 0.9800
C45 H45B 0.9800
C45 H45C 0.9800
C46 H46A 0.9800
C46 H46B 0.9800
C46 H46C 0.9800
C47 H47A 0.9800
C47 H47B 0.9800
C47 H47C 0.9800
C48 H48A 0.9800
C48 H48B 0.9800
C48 H48C 0.9800
